data_2003618
loop_
_publ_author_name
'Cao, R.'
'Hong, M.'
'Jiang, F.'
'Liu, H.'

_publ_section_title
;
 A Dinuclear Palladium Compound, [Pd~2~(PPh~3~)~2~(SC~2~H~4~S)~2~]
;
_journal_issue 7
_journal_name_full 'Acta Crystallographica Section C'
_journal_page_first 1280
_journal_page_last 1282
_journal_paper_doi 10.1107/S0108270194015076
_journal_volume 51
_journal_year 1995
_chemical_formula_moiety 'C40 H38 P2 Pd2 S4'
_chemical_formula_sum 'C40 H38 P2 Pd2 S4'
_chemical_formula_weight 921.75
_space_group_IT_number 2
_symmetry_cell_setting triclinic
_symmetry_space_group_name_Hall '-P 1'
_symmetry_space_group_name_H-M 'P -1'
_atom_type_scat_source IntTabIV
_cell_angle_alpha 102.96(4)
_cell_angle_beta 97.46(3)
_cell_angle_gamma 81.64(3)
_cell_formula_units_Z 2
_cell_length_a 10.879(5)
_cell_length_b 17.591(7)
_cell_length_c 10.649(5)
_cell_measurement_reflns_used 20
_cell_measurement_temperature 296
_cell_measurement_theta_max 12
_cell_measurement_theta_min 9
_cell_volume 1954.9(15)
_diffrn_measurement_device 'MSC/Rigaku AFC5R'
_diffrn_measurement_method \w/2\q
_diffrn_radiation_type MoK\a
_diffrn_radiation_wavelength 0.71073
_diffrn_reflns_av_R_equivalents 0.023
_diffrn_reflns_limit_h_max 12
_diffrn_reflns_limit_h_min 0
_diffrn_reflns_limit_k_max 20
_diffrn_reflns_limit_k_min -20
_diffrn_reflns_limit_l_max 12
_diffrn_reflns_limit_l_min -12
_diffrn_reflns_number 7280
_diffrn_reflns_theta_max 25
_diffrn_standards_decay_% 0
_diffrn_standards_interval_count 250
_diffrn_standards_number 3
_exptl_absorpt_coefficient_mu 1.2213
_exptl_absorpt_correction_T_max 1.000
_exptl_absorpt_correction_T_min 0.823
_exptl_absorpt_correction_type
;
empirical, \y scans before and DIFABS (Walker & Stuart, 1983) during
refinement
;
_exptl_crystal_colour violet
_exptl_crystal_density_diffrn 1.566
_exptl_crystal_description rectangular
_exptl_crystal_size_max 0.65
_exptl_crystal_size_mid 0.55
_exptl_crystal_size_min 0.20
_refine_diff_density_max 0.78
_refine_diff_density_min -0.53
_refine_ls_extinction_method none
_refine_ls_goodness_of_fit_obs 3.327
_refine_ls_hydrogen_treatment 'H atoms not located'
_refine_ls_number_parameters 433
_refine_ls_number_reflns 5949
_refine_ls_R_factor_obs 0.041
_refine_ls_shift/esd_max 0.08
_refine_ls_structure_factor_coef F
_refine_ls_weighting_scheme 'Unit weights: I>3\s(I) w = 1, I<=3\s(I) w = 0'
_refine_ls_wR_factor_obs 0.047
_reflns_number_observed 5949
_reflns_number_total 7156
_reflns_observed_criterion I>3\s(I)
_cod_data_source_file ab1192.cif
_cod_data_source_block ab1192a
_cod_original_cell_volume 1955(2)
_cod_database_code 2003618

loop_
_symmetry_equiv_pos_as_xyz
x,y,z
-x,-y,-z

loop_
_atom_site_label
_atom_site_fract_x
_atom_site_fract_y
_atom_site_fract_z
_atom_site_B_iso_or_equiv
Pd(1) .8837(1) .14807(7) .3391(1) 2.47(3)
Pd(2) .8811(1) .32547(7) .4034(1) 2.60(3)
S(1) .8862(4) .0788(3) .1295(4) 3.5(1)
S(2) 1.0238(4) .2251(3) .2968(4) 3.1(1)
S(3) .9103(4) .2366(3) .5418(4) 3.3(1)
S(4) .7475(5) .4062(3) .5408(5) 4.4(1)
P(1) .7251(4) .0853(2) .3722(4) 2.66(9)
P(2) .8419(4) .4044(3) .2561(4) 2.9(1)
C(1) 1.017(2) .1142(10) .072(2) 4.0(5)
C(2) 1.013(2) .2030(10) .117(2) 3.7(4)
C(3) .776(2) .2708(10) .639(2) 4.4(5)
C(4) .771(2) .3592(10) .682(2) 4.8(5)
C(111) .724(2) .0770(9) .5412(10) 2.8(4)
C(112) .616(2) .0943(10) .605(2) 3.7(4)
C(113) .622(2) .0906(10) .733(2) 4.9(6)
C(114) .734(2) .0659(10) .797(2) 5.5(6)
C(115) .843(2) .0494(10) .736(2) 5.4(6)
C(116) .838(2) .0548(10) .607(2) 4.4(5)
C(121) .574(1) .1401(9) .333(1) 2.4(3)
C(122) .570(1) .2174(10) .324(2) 3.4(4)
C(123) .456(2) .2621(10) .295(2) 4.5(5)
C(124) .347(2) .2291(10) .280(2) 4.1(5)
C(125) .350(2) .1509(10) .292(2) 4.2(5)
C(126) .462(2) .1054(10) .318(2) 3.6(4)
C(131) .714(2) -.0160(10) .275(2) 3.4(4)
C(132) .661(2) -.0243(10) .145(2) 4.2(5)
C(133) .660(2) -.0991(10) .067(2) 5.3(6)
C(134) .710(2) -.1639(10) .115(2) 6.2(7)
C(135) .760(3) -.1566(10) .238(3) 7.2(8)
C(136) .763(2) -.0805(10) .323(2) 5.2(6)
C(211) .982(2) .4071(9) .175(2) 3.6(4)
C(212) .979(2) .3935(10) .041(2) 5.0(6)
C(213) 1.093(3) .3916(10) -.011(2) 6.5(7)
C(214) 1.201(2) .4053(10) .066(3) 6.5(7)
C(215) 1.204(2) .4194(10) .199(3) 5.8(7)
C(216) 1.093(2) .4202(10) .255(2) 4.3(5)
C(221) .722(2) .3723(10) .122(2) 3.3(4)
C(222) .693(2) .2943(10) .101(2) 3.7(4)
C(223) .601(2) .2685(10) -.000(2) 5.1(6)
C(224) .542(2) .3186(10) -.077(2) 5.1(6)
C(225) .570(2) .3939(10) -.055(2) 5.0(5)
C(226) .661(2) .4226(10) .044(2) 4.2(5)
C(231) .780(2) .5082(9) .3134(10) 3.1(4)
C(232) .655(2) .5242(10) .342(2) 4.1(5)
C(233) .606(2) .6019(10) .387(2) 4.7(5)
C(234) .679(2) .6612(10) .404(2) 4.7(5)
C(235) .803(2) .6458(10) .377(2) 4.7(5)
C(236) .856(2) .5678(10) .333(2) 3.7(4)

loop_
_geom_angle_atom_site_label_1
_geom_angle_atom_site_label_2
_geom_angle_atom_site_label_3
_geom_angle
_geom_angle_publ_flag
S(1) Pd(1) S(2) 88.6(2) yes
S(1) Pd(1) S(3) 167.4(2) yes
S(1) Pd(1) P(1) 91.6(2) yes
S(2) Pd(1) S(3) 78.9(2) yes
S(2) Pd(1) P(1) 172.0(2) yes
S(3) Pd(1) P(1) 100.8(2) yes
S(2) Pd(2) S(3) 78.8(2) yes
S(2) Pd(2) S(4) 167.4(2) yes
S(2) Pd(2) P(2) 99.9(2) yes
Pd(2) S(3) C(3) 101.9(7) yes
S(3) Pd(2) S(4) 88.7(2) yes
S(3) Pd(2) P(2) 174.8(2) yes
S(4) Pd(2) P(2) 92.8(2) yes
Pd(1) S(1) C(1) 103.0(5) yes
Pd(1) S(2) Pd(2) 80.80(10) yes
Pd(1) S(2) C(2) 103.0(6) yes
Pd(2) S(2) C(2) 119.1(6) yes
Pd(1) S(3) Pd(2) 80.20(10) yes
Pd(1) S(3) C(3) 119.5(7) yes
Pd(2) S(4) C(4) 102.4(6) yes
Pd(2) Pd(1) S(1) 120.90(10) no
Pd(2) Pd(1) S(2) 50.1(2) no
Pd(2) Pd(1) S(3) 49.50(10) no
Pd(2) Pd(1) P(1) 123.8(2) no
Pd(1) Pd(2) S(2) 49.10(10) no
Pd(1) Pd(2) S(3) 50.3(2) no
Pd(1) Pd(2) S(4) 122.0(2) no
Pd(1) Pd(2) P(2) 125.1(2) no
Pd(1) P(1) C(111) 114.1(6) no
Pd(1) P(1) C(121) 110.3(6) no
Pd(1) P(1) C(131) 117.2(7) no
C(111) P(1) C(121) 104.9(7) no
C(111) P(1) C(131) 104.9(8) no
C(121) P(1) C(131) 104.4(7) no
Pd(2) P(2) C(211) 112.5(6) no
Pd(2) P(2) C(221) 113.5(6) no
Pd(2) P(2) C(231) 117.9(6) no
C(211) P(2) C(221) 104.8(8) no
C(211) P(2) C(231) 105.5(8) no
C(221) P(2) C(231) 101.3(7) no
S(1) C(1) C(2) 111.0(10) no
S(2) C(2) C(1) 107.0(10) no
S(3) C(3) C(4) 107(2) no
S(4) C(4) C(3) 111.0(10) no
P(1) C(111) C(112) 123.0(10) no
P(1) C(111) C(116) 117.0(10) no
C(112) C(111) C(116) 120(2) no
C(111) C(112) C(113) 121(2) no
C(112) C(113) C(114) 121(3) no
C(113) C(114) C(115) 121(2) no
C(114) C(115) C(116) 120(2) no
C(111) C(116) C(115) 119(2) no
P(1) C(121) C(122) 119.0(10) no
P(1) C(121) C(126) 121.0(10) no
C(122) C(121) C(126) 120.0(10) no
C(121) C(122) C(123) 121(2) no
C(122) C(123) C(124) 119(2) no
C(123) C(124) C(125) 120(2) no
C(124) C(125) C(126) 121(2) no
C(121) C(126) C(125) 118(2) no
P(1) C(131) C(132) 118.0(10) no
P(1) C(131) C(136) 121.0(10) no
C(132) C(131) C(136) 120(2) no
C(131) C(132) C(133) 119(2) no
C(132) C(133) C(134) 121(2) no
C(133) C(134) C(135) 121(3) no
C(134) C(135) C(136) 121(2) no
C(131) C(136) C(135) 118(3) no
P(2) C(211) C(212) 122.0(10) no
P(2) C(211) C(216) 118.0(10) no
C(212) C(211) C(216) 121(2) no
C(211) C(212) C(213) 118(2) no
C(212) C(213) C(214) 123(2) no
C(213) C(214) C(215) 120(2) no
C(214) C(215) C(216) 119(2) no
C(211) C(216) C(215) 120(2) no
P(2) C(221) C(222) 118.0(10) no
P(2) C(221) C(226) 122.0(10) no
C(222) C(221) C(226) 121(2) no
C(221) C(222) C(223) 119(2) no
C(222) C(223) C(224) 121(3) no
C(223) C(224) C(225) 120(2) no
C(224) C(225) C(226) 122(2) no
C(221) C(226) C(225) 118(2) no
P(2) C(231) C(232) 118.0(10) no
P(2) C(231) C(236) 121.0(10) no
C(232) C(231) C(236) 121(2) no
C(231) C(232) C(233) 119(2) no
C(232) C(233) C(234) 120(2) no
C(233) C(234) C(235) 121(2) no
C(234) C(235) C(236) 120(2) no
C(231) C(236) C(235) 119(2) no

loop_
_geom_bond_atom_site_label_1
_geom_bond_atom_site_label_2
_geom_bond_distance
_geom_bond_publ_flag
Pd(1) Pd(2) 3.038(2) yes
Pd(1) S(1) 2.292(4) yes
Pd(1) S(2) 2.327(5) yes
Pd(1) S(3) 2.372(4) yes
Pd(1) P(1) 2.281(5) yes
Pd(2) S(2) 2.362(4) yes
Pd(2) S(3) 2.342(6) yes
Pd(2) S(4) 2.300(6) yes
Pd(2) P(2) 2.281(5) yes
S(1) C(1) 1.86(2) yes
S(2) C(2) 1.86(2) yes
S(3) C(3) 1.86(3) yes
S(4) C(4) 1.85(2) yes
C(1) C(2) 1.52(3) yes
C(3) C(4) 1.52(3) yes
P(1) C(111) 1.85(2) no
P(1) C(121) 1.830(10) no
P(1) C(131) 1.86(2) no
P(2) C(211) 1.86(3) no
P(2) C(221) 1.85(2) no
P(2) C(231) 1.85(2) no
C(111) C(112) 1.40(3) no
C(111) C(116) 1.40(2) no
C(112) C(113) 1.38(3) no
C(113) C(114) 1.38(3) no
C(114) C(115) 1.39(4) no
C(115) C(116) 1.39(3) no
C(121) C(122) 1.38(3) no
C(121) C(126) 1.42(2) no
C(122) C(123) 1.40(2) no
C(123) C(124) 1.37(3) no
C(124) C(125) 1.40(3) no
C(125) C(126) 1.39(2) no
C(131) C(132) 1.41(2) no
C(131) C(136) 1.36(3) no
C(132) C(133) 1.39(3) no
C(133) C(134) 1.37(3) no
C(134) C(135) 1.33(4) no
C(135) C(136) 1.44(3) no
C(211) C(212) 1.40(3) no
C(211) C(216) 1.40(2) no
C(212) C(213) 1.40(4) no
C(213) C(214) 1.36(3) no
C(214) C(215) 1.39(4) no
C(215) C(216) 1.41(3) no
C(221) C(222) 1.42(3) no
C(221) C(226) 1.40(3) no
C(222) C(223) 1.41(3) no
C(223) C(224) 1.37(3) no
C(224) C(225) 1.37(3) no
C(225) C(226) 1.41(3) no
C(231) C(232) 1.40(3) no
C(231) C(236) 1.39(3) no
C(232) C(233) 1.39(3) no
C(233) C(234) 1.37(3) no
C(234) C(235) 1.39(3) no
C(235) C(236) 1.41(2) no
